data_8000398
loop_
_publ_author_name
'Takahashi, Yukihiro'
'Takehisa, Mika'
'Tanaka, Eri'
'Harada, Jun'
'Kumai, Reiji'
'Inabe, Tamotsu'

_publ_section_title
;
 Incorporating Spacer Molecules into the Tetrathiafulvalene-p-Chloranil
 Charge-Transfer Framework: Modulating the Neutral-Ionic Phase Transition.
;
_journal_name_full 'The journal of physical chemistry letters'
_journal_page_first 1336
_journal_paper_doi 10.1021/acs.jpclett.9b03847
_journal_year 2020
_chemical_formula_moiety 'C40 H20 Cl4 N4 O2 S4'
_chemical_formula_sum 'C40 H20 Cl4 N4 O2 S4'
_chemical_formula_weight 858.68
_space_group_crystal_system triclinic
_space_group_IT_number 2
_space_group_name_Hall '-P 1'
_space_group_name_H-M_alt 'P -1'
_atom_sites_solution_hydrogens geom
_atom_sites_solution_primary direct
_atom_sites_solution_secondary difmap
_cell_angle_alpha 80.2982(7)
_cell_angle_beta 89.4414(7)
_cell_angle_gamma 87.9701(7)
_cell_formula_units_Z 4
_cell_length_a 7.55020(10)
_cell_length_b 15.26720(10)
_cell_length_c 30.91950(7)
_cell_measurement_reflns_used 439
_cell_measurement_temperature 50
_cell_measurement_theta_max 61.28
_cell_measurement_theta_min 4.96
_cell_volume 3510.90(5)
_computing_cell_refinement PROCESS-AUTO
_computing_data_collection PROCESS-AUTO
_computing_data_reduction PROCESS-AUTO
_computing_molecular_graphics 'CrystalStructure 4.3'
_computing_publication_material 'CrystalStructure 4.3 (Rigaku, 2019)'
_computing_structure_refinement 'SHELXL Version 2018/3 (Sheldrick, 2008)'
_computing_structure_solution 'SIR2004 (Burla, et al., 2005)'
_diffrn_ambient_temperature 50
_diffrn_measured_fraction_theta_full 0.493
_diffrn_measured_fraction_theta_max 0.279
_diffrn_measurement_device_type IPDSC
_diffrn_radiation_type synchrotron
_diffrn_radiation_wavelength 1.00000
_diffrn_reflns_av_R_equivalents 0.0368
_diffrn_reflns_av_unetI/netI 0.0220
_diffrn_reflns_Laue_measured_fraction_full 0.493
_diffrn_reflns_Laue_measured_fraction_max 0.279
_diffrn_reflns_limit_h_max 12
_diffrn_reflns_limit_h_min -9
_diffrn_reflns_limit_k_max 19
_diffrn_reflns_limit_k_min -21
_diffrn_reflns_limit_l_max 58
_diffrn_reflns_limit_l_min -25
_diffrn_reflns_number 17259
_diffrn_reflns_point_group_measured_fraction_full 0.493
_diffrn_reflns_point_group_measured_fraction_max 0.279
_diffrn_reflns_theta_full 36.870
_diffrn_reflns_theta_max 72.970
_diffrn_reflns_theta_min 1.905
_diffrn_standards_number 0
_exptl_absorpt_coefficient_mu 0.000
_exptl_absorpt_correction_type none
_exptl_crystal_colour black
_exptl_crystal_density_diffrn 1.624
_exptl_crystal_density_method 'not measured'
_exptl_crystal_description block
_exptl_crystal_F_000 1744.00
_refine_diff_density_max 0.70
_refine_diff_density_min -0.75
_refine_ls_extinction_method none
_refine_ls_goodness_of_fit_ref 1.106
_refine_ls_hydrogen_treatment constr
_refine_ls_number_parameters 973
_refine_ls_number_reflns 14343
_refine_ls_number_restraints 0
_refine_ls_R_factor_all 0.0530
_refine_ls_R_factor_gt 0.0484
_refine_ls_shift/su_max 0.003
_refine_ls_structure_factor_coef Fsqd
_refine_ls_weighting_details 'w = 1/[\s^2^(Fo^2^)+(0.1160P)^2^] where P=(Fo^2^+2Fc^2^)/3'
_refine_ls_weighting_scheme calc
_refine_ls_wR_factor_gt 0.1494
_refine_ls_wR_factor_ref 0.1526
_reflns_Friedel_coverage 0.000
_reflns_number_gt 12232
_reflns_number_total 14343
_reflns_threshold_expression F^2^>2.0\s(F^2^)
_cod_data_source_file jz9b03847_si_002.cif
_cod_data_source_block (TTF)(DAzP)2(CA)_50K
_cod_database_code 8000398

loop_
_space_group_symop_id
_space_group_symop_operation_xyz
1 +X,+Y,+Z
2 -X,-Y,-Z

loop_
_atom_site_label
_atom_site_type_symbol
_atom_site_fract_x
_atom_site_fract_y
_atom_site_fract_z
_atom_site_U_iso_or_equiv
_atom_site_adp_type
_atom_site_occupancy
_atom_site_site_symmetry_order
_atom_site_calc_flag
_atom_site_refinement_flags_posn
_atom_site_refinement_flags_adp
Cl1 Cl -0.13918(7) 1.06714(4) 0.53959(2) 0.0192(3) Uani 1 1 d . .
Cl2 Cl 0.02754(7) 1.30552(4) 0.39577(2) 0.0205(3) Uani 1 1 d . .
Cl3 Cl 0.15289(7) 1.43951(4) 0.45777(2) 0.0197(3) Uani 1 1 d . .
Cl4 Cl -0.01722(7) 1.20200(4) 0.60119(2) 0.0211(3) Uani 1 1 d . .
Cl5 Cl -0.00882(7) 1.22773(4) 0.10419(2) 0.0187(3) Uani 1 1 d . .
Cl6 Cl 0.14061(7) 1.09728(4) -0.04575(2) 0.0195(3) Uani 1 1 d . .
Cl7 Cl -0.00213(7) 1.27903(4) -0.10174(2) 0.0195(3) Uani 1 1 d . .
Cl8 Cl -0.15515(7) 1.40865(4) 0.04801(2) 0.0190(3) Uani 1 1 d . .
S1 S -0.51888(8) 0.69407(5) 0.56893(2) 0.0193(3) Uani 1 1 d . .
S2 S -0.59999(8) 0.62789(4) 0.48703(2) 0.0178(3) Uani 1 1 d . .
S3 S -0.35964(7) 0.87475(4) 0.51158(2) 0.0172(3) Uani 1 1 d . .
S4 S -0.45922(8) 0.81081(5) 0.42977(2) 0.0186(3) Uani 1 1 d . .
S5 S -0.34647(7) 1.11816(4) 0.00980(2) 0.0188(3) Uani 1 1 d . .
S6 S -0.46757(7) 1.23735(4) -0.06962(2) 0.0171(3) Uani 1 1 d . .
S7 S -0.50579(7) 1.26073(4) 0.06995(2) 0.0169(3) Uani 1 1 d . .
S8 S -0.59871(8) 1.38284(4) -0.01027(2) 0.0187(3) Uani 1 1 d . .
O1 O -0.1106(2) 1.14083(13) 0.44605(3) 0.0210(7) Uani 1 1 d . .
O2 O 0.1348(2) 1.36328(13) 0.55122(4) 0.0215(7) Uani 1 1 d . .
O3 O 0.1255(2) 1.10154(12) 0.04897(3) 0.0193(7) Uani 1 1 d . .
O4 O -0.1487(2) 1.40260(12) -0.04667(3) 0.0196(7) Uani 1 1 d . .
N1 N -0.4638(3) 0.78529(15) 0.16989(4) 0.0195(8) Uani 1 1 d . .
N2 N -0.2005(3) 0.80188(17) 0.21148(5) 0.0236(9) Uani 1 1 d . .
N3 N -0.3538(3) 0.93513(15) 0.32221(4) 0.0207(9) Uani 1 1 d . .
N4 N -0.1505(2) 1.01674(15) 0.27093(4) 0.0187(9) Uani 1 1 d . .
N5 N -0.4720(3) 1.28377(15) 0.17217(4) 0.0196(8) Uani 1 1 d . .
N6 N -0.2082(3) 1.30165(16) 0.21350(5) 0.0233(9) Uani 1 1 d . .
N7 N -0.3485(3) 1.43854(15) 0.32223(4) 0.0193(9) Uani 1 1 d . .
N8 N -0.1468(2) 1.51913(15) 0.26993(4) 0.0195(9) Uani 1 1 d . .
C1 C -0.6199(3) 0.59215(19) 0.57353(4) 0.0181(11) Uani 1 1 d . .
H1 H -0.646808 0.559790 0.600913 0.022 Uiso 1 1 calc R U
C2 C -0.6585(3) 0.56104(18) 0.53627(4) 0.0179(10) Uani 1 1 d . .
H2 H -0.713094 0.507174 0.536894 0.021 Uiso 1 1 calc R U
C3 C -0.5100(3) 0.71235(17) 0.51160(4) 0.0170(9) Uani 1 1 d . .
C4 C -0.4449(3) 0.78893(17) 0.48719(4) 0.0153(9) Uani 1 1 d . .
C5 C -0.3286(3) 0.94718(18) 0.46216(4) 0.0184(10) Uani 1 1 d . .
H5 H -0.283655 1.003412 0.461224 0.022 Uiso 1 1 calc R U
C6 C -0.3740(3) 0.91636(18) 0.42516(4) 0.0206(10) Uani 1 1 d . .
H6 H -0.359739 0.951280 0.397732 0.025 Uiso 1 1 calc R U
C7 C -0.3224(3) 1.07913(17) -0.04005(4) 0.0177(10) Uani 1 1 d . .
H7 H -0.274995 1.022595 -0.041416 0.021 Uiso 1 1 calc R U
C8 C -0.3757(3) 1.13494(17) -0.07623(4) 0.0184(10) Uani 1 1 d . .
H8 H -0.363680 1.119109 -0.103897 0.022 Uiso 1 1 calc R U
C9 C -0.4388(3) 1.22067(16) -0.01279(4) 0.0193(9) Uani 1 1 d . .
C10 C -0.5028(3) 1.28149(16) 0.01287(4) 0.0190(9) Uani 1 1 d . .
C11 C -0.6182(3) 1.35887(17) 0.07614(4) 0.0183(10) Uani 1 1 d . .
H11 H -0.646912 1.371729 0.103763 0.022 Uiso 1 1 calc R U
C12 C -0.6621(3) 1.41561(17) 0.03941(5) 0.0181(10) Uani 1 1 d . .
H12 H -0.722849 1.469342 0.040322 0.022 Uiso 1 1 calc R U
C13 C -0.0484(3) 1.19083(17) 0.46975(4) 0.0163(10) Uani 1 1 d . .
C14 C 0.0261(3) 1.27773(17) 0.45206(4) 0.0157(9) Uani 1 1 d . .
C15 C 0.0819(3) 1.33565(17) 0.47864(4) 0.0144(10) Uani 1 1 d . .
C16 C 0.0772(3) 1.31245(17) 0.52721(4) 0.0159(10) Uani 1 1 d . .
C17 C -0.0002(3) 1.22659(17) 0.54497(4) 0.0166(10) Uani 1 1 d . .
C18 C -0.0560(3) 1.16856(17) 0.51854(4) 0.0159(10) Uani 1 1 d . .
C19 C 0.0576(3) 1.16911(16) 0.02708(4) 0.0160(9) Uani 1 1 d . .
C20 C 0.0555(3) 1.18340(16) -0.02139(4) 0.0161(10) Uani 1 1 d . .
C21 C -0.0076(3) 1.26117(17) -0.04530(4) 0.0180(9) Uani 1 1 d . .
C22 C -0.0859(3) 1.33365(16) -0.02453(4) 0.0155(9) Uani 1 1 d . .
C23 C -0.0807(3) 1.32021(16) 0.02365(4) 0.0144(9) Uani 1 1 d . .
C24 C -0.0176(3) 1.24249(17) 0.04776(4) 0.0181(9) Uani 1 1 d . .
C25 C -0.7020(3) 0.60221(19) 0.36251(5) 0.0236(11) Uani 1 1 d . .
H25 H -0.757937 0.575937 0.388125 0.028 Uiso 1 1 calc R U
C26 C -0.7936(3) 0.61374(19) 0.32258(5) 0.0238(11) Uani 1 1 d . .
H26 H -0.908670 0.594289 0.321760 0.029 Uiso 1 1 calc R U
C27 C -0.7111(3) 0.65476(17) 0.28380(4) 0.0134(10) Uani 1 1 d . .
C28 C -0.8007(3) 0.66936(19) 0.24194(5) 0.0241(11) Uani 1 1 d . .
H28 H -0.914677 0.649132 0.240143 0.029 Uiso 1 1 calc R U
C29 C -0.7201(3) 0.71253(18) 0.20489(5) 0.0187(10) Uani 1 1 d . .
H29 H -0.781172 0.722699 0.178433 0.022 Uiso 1 1 calc R U
C30 C -0.5447(3) 0.74182(17) 0.20650(4) 0.0194(10) Uani 1 1 d . .
C31 C -0.2999(3) 0.81179(19) 0.17486(5) 0.0229(11) Uani 1 1 d . .
H31 H -0.246678 0.841224 0.149528 0.027 Uiso 1 1 calc R U
C32 C -0.2800(3) 0.75822(18) 0.24823(5) 0.0174(10) Uani 1 1 d . .
C33 C -0.1860(3) 0.74297(19) 0.28941(6) 0.0209(11) Uani 1 1 d . .
H33 H -0.070534 0.761654 0.290596 0.025 Uiso 1 1 calc R U
C34 C -0.2662(3) 0.70124(18) 0.32660(5) 0.0219(10) Uani 1 1 d . .
H34 H -0.203920 0.691938 0.352866 0.026 Uiso 1 1 calc R U
C35 C -0.4424(3) 0.67161(17) 0.32624(4) 0.0173(10) Uani 1 1 d . .
C36 C -0.5303(3) 0.62921(18) 0.36438(4) 0.0242(10) Uani 1 1 d . .
H36 H -0.471218 0.619435 0.391107 0.029 Uiso 1 1 calc R U
C37 C -0.5373(3) 0.68338(17) 0.28592(4) 0.0166(10) Uani 1 1 d . .
C38 C -0.4523(3) 0.72825(17) 0.24724(4) 0.0169(10) Uani 1 1 d . .
C39 C -0.8185(3) 0.99602(18) 0.14704(5) 0.0213(10) Uani 1 1 d . .
H39 H -0.903236 1.000090 0.125096 0.026 Uiso 1 1 calc R U
C40 C -0.6560(3) 1.03631(18) 0.13775(4) 0.0205(10) Uani 1 1 d . .
H40 H -0.634281 1.067324 0.109754 0.025 Uiso 1 1 calc R U
C41 C -0.5249(3) 1.03056(17) 0.17019(4) 0.0178(10) Uani 1 1 d . .
C42 C -0.3549(3) 1.06957(17) 0.16235(4) 0.0183(10) Uani 1 1 d . .
H42 H -0.327250 1.098558 0.134310 0.022 Uiso 1 1 calc R U
C43 C -0.2327(3) 1.06529(18) 0.19494(4) 0.0188(10) Uani 1 1 d . .
H43 H -0.123855 1.091560 0.189036 0.023 Uiso 1 1 calc R U
C44 C -0.2726(3) 1.01996(18) 0.23851(4) 0.0211(10) Uani 1 1 d . .
C45 C -0.2018(3) 0.97314(19) 0.31043(4) 0.0202(11) Uani 1 1 d . .
H45 H -0.118272 0.969196 0.332634 0.024 Uiso 1 1 calc R U
C46 C -0.4758(3) 0.93774(17) 0.29018(4) 0.0167(10) Uani 1 1 d . .
C47 C -0.6439(3) 0.89831(18) 0.29955(4) 0.0190(10) Uani 1 1 d . .
H47 H -0.670743 0.870434 0.327851 0.023 Uiso 1 1 calc R U
C48 C -0.7648(3) 0.90186(18) 0.26666(5) 0.0233(10) Uani 1 1 d . .
H48 H -0.873139 0.875262 0.272924 0.028 Uiso 1 1 calc R U
C49 C -0.7295(3) 0.94555(18) 0.22262(4) 0.0200(10) Uani 1 1 d . .
C50 C -0.8550(3) 0.94978(18) 0.18885(5) 0.0194(10) Uani 1 1 d . .
H50 H -0.962207 0.921742 0.194448 0.023 Uiso 1 1 calc R U
C51 C -0.5651(3) 0.98511(17) 0.21307(4) 0.0175(10) Uani 1 1 d . .
C52 C -0.4371(3) 0.98179(17) 0.24685(4) 0.0200(10) Uani 1 1 d . .
C53 C -0.7042(3) 1.09961(19) 0.36520(5) 0.0221(10) Uani 1 1 d . .
H53 H -0.759181 1.072962 0.390881 0.027 Uiso 1 1 calc R U
C54 C -0.7967(3) 1.11070(19) 0.32538(5) 0.0219(11) Uani 1 1 d . .
H54 H -0.911386 1.090728 0.324672 0.026 Uiso 1 1 calc R U
C55 C -0.7148(3) 1.15226(17) 0.28644(4) 0.0131(10) Uani 1 1 d . .
C56 C -0.8055(3) 1.16640(19) 0.24479(5) 0.0232(10) Uani 1 1 d . .
H56 H -0.919209 1.145752 0.243174 0.028 Uiso 1 1 calc R U
C57 C -0.7259(3) 1.20992(18) 0.20757(4) 0.0181(10) Uani 1 1 d . .
H57 H -0.787361 1.219777 0.181184 0.022 Uiso 1 1 calc R U
C58 C -0.5512(3) 1.23994(17) 0.20895(4) 0.0177(10) Uani 1 1 d . .
C59 C -0.3088(3) 1.31121(19) 0.17704(5) 0.0220(11) Uani 1 1 d . .
H59 H -0.256854 1.341262 0.151678 0.026 Uiso 1 1 calc R U
C60 C -0.2858(3) 1.25749(18) 0.25026(5) 0.0181(10) Uani 1 1 d . .
C61 C -0.1911(3) 1.24290(18) 0.29133(5) 0.0206(11) Uani 1 1 d . .
H61 H -0.076042 1.262266 0.292387 0.025 Uiso 1 1 calc R U
C62 C -0.2703(3) 1.20067(18) 0.32869(5) 0.0201(10) Uani 1 1 d . .
H62 H -0.207432 1.191581 0.354876 0.024 Uiso 1 1 calc R U
C63 C -0.4455(3) 1.17039(17) 0.32855(4) 0.0168(10) Uani 1 1 d . .
C64 C -0.5327(3) 1.12771(18) 0.36682(4) 0.0231(10) Uani 1 1 d . .
H64 H -0.473273 1.118452 0.393495 0.028 Uiso 1 1 calc R U
C65 C -0.5415(3) 1.18127(17) 0.28831(4) 0.0166(10) Uani 1 1 d . .
C66 C -0.4577(3) 1.22666(17) 0.24955(4) 0.0167(10) Uani 1 1 d . .
C67 C -0.8166(3) 1.49047(19) 0.14779(5) 0.0237(10) Uani 1 1 d . .
H67 H -0.901320 1.492949 0.125950 0.028 Uiso 1 1 calc R U
C68 C -0.6551(3) 1.53103(18) 0.13786(4) 0.0219(10) Uani 1 1 d . .
H68 H -0.633818 1.560654 0.109557 0.026 Uiso 1 1 calc R U
C69 C -0.5244(3) 1.52760(17) 0.17012(4) 0.0177(10) Uani 1 1 d . .
C70 C -0.3546(3) 1.56726(17) 0.16168(4) 0.0171(10) Uani 1 1 d . .
H70 H -0.328077 1.595465 0.133421 0.021 Uiso 1 1 calc R U
C71 C -0.2313(3) 1.56466(18) 0.19395(4) 0.0199(10) Uani 1 1 d . .
H71 H -0.122895 1.591060 0.187617 0.024 Uiso 1 1 calc R U
C72 C -0.2702(3) 1.52083(18) 0.23788(4) 0.0209(10) Uani 1 1 d . .
C73 C -0.1971(3) 1.47673(18) 0.30983(4) 0.0208(11) Uani 1 1 d . .
H73 H -0.113126 1.473919 0.331870 0.025 Uiso 1 1 calc R U
C74 C -0.4714(3) 1.43975(17) 0.29047(4) 0.0181(10) Uani 1 1 d . .
C75 C -0.6388(3) 1.40023(18) 0.30052(4) 0.0210(10) Uani 1 1 d . .
H75 H -0.664692 1.373529 0.329073 0.025 Uiso 1 1 calc R U
C76 C -0.7608(3) 1.40188(19) 0.26792(5) 0.0244(11) Uani 1 1 d . .
H76 H -0.868553 1.374989 0.274614 0.029 Uiso 1 1 calc R U
C77 C -0.7267(3) 1.44417(18) 0.22352(4) 0.0214(10) Uani 1 1 d . .
C78 C -0.8524(3) 1.44635(18) 0.18996(5) 0.0218(10) Uani 1 1 d . .
H78 H -0.959397 1.418316 0.195980 0.026 Uiso 1 1 calc R U
C79 C -0.5635(3) 1.48395(17) 0.21341(4) 0.0186(10) Uani 1 1 d . .
C80 C -0.4345(3) 1.48233(17) 0.24689(4) 0.0194(10) Uani 1 1 d . .

loop_
_atom_site_aniso_label
_atom_site_aniso_U_11
_atom_site_aniso_U_22
_atom_site_aniso_U_33
_atom_site_aniso_U_23
_atom_site_aniso_U_13
_atom_site_aniso_U_12
Cl1 0.0204(4) 0.0198(6) 0.01649(11) -0.00036(18) -0.00096(16) -0.0004(4)
Cl2 0.0213(4) 0.0259(6) 0.01324(10) -0.00007(17) -0.00323(15) 0.0016(4)
Cl3 0.0207(4) 0.0190(6) 0.01823(11) -0.00006(19) -0.00267(16) 0.0015(4)
Cl4 0.0222(4) 0.0271(6) 0.01327(10) -0.00242(17) -0.00123(15) 0.0033(4)
Cl5 0.0184(3) 0.0239(5) 0.01235(9) -0.00047(16) -0.00176(14) 0.0059(4)
Cl6 0.0201(4) 0.0212(5) 0.01629(10) -0.00264(17) -0.00032(15) 0.0085(4)
Cl7 0.0202(4) 0.0245(5) 0.01230(9) 0.00013(16) -0.00056(14) 0.0062(4)
Cl8 0.0193(4) 0.0209(5) 0.01620(10) -0.00285(17) -0.00097(15) 0.0074(4)
S1 0.0208(4) 0.0245(6) 0.01207(10) -0.00286(18) -0.00170(16) 0.0053(5)
S2 0.0203(4) 0.0194(6) 0.01354(10) -0.00275(18) -0.00189(15) 0.0027(4)
S3 0.0204(4) 0.0182(6) 0.01263(10) -0.00197(17) -0.00180(15) 0.0031(4)
S4 0.0193(4) 0.0239(6) 0.01194(10) -0.00239(17) -0.00300(15) 0.0063(4)
S5 0.0210(4) 0.0193(5) 0.01474(10) -0.00097(17) -0.00101(15) 0.0078(4)
S6 0.0176(4) 0.0192(5) 0.01347(10) -0.00080(17) -0.00130(15) 0.0062(4)
S7 0.0175(4) 0.0185(5) 0.01340(10) 0.00010(17) 0.00058(15) 0.0053(4)
S8 0.0211(4) 0.0189(5) 0.01489(11) -0.00089(17) -0.00144(15) 0.0079(4)
O1 0.0221(10) 0.0234(15) 0.0171(4) -0.0022(6) -0.0036(5) 0.0003(12)
O2 0.0238(11) 0.0224(15) 0.0181(4) -0.0035(6) -0.0026(5) 0.0016(12)
O3 0.0214(10) 0.0180(13) 0.0168(3) 0.0004(5) -0.0040(5) 0.0069(11)
O4 0.0209(10) 0.0194(14) 0.0165(3) 0.0018(5) -0.0023(5) 0.0060(11)
N1 0.0218(12) 0.0187(18) 0.0157(4) 0.0023(6) 0.0052(6) 0.0034(14)
N2 0.0190(13) 0.023(2) 0.0279(6) -0.0033(8) 0.0045(7) 0.0033(15)
N3 0.0194(12) 0.0276(18) 0.0141(4) -0.0015(6) -0.0010(5) 0.0058(14)
N4 0.0174(12) 0.0224(18) 0.0158(4) -0.0022(6) -0.0027(5) 0.0024(14)
N5 0.0227(13) 0.0182(18) 0.0155(4) 0.0025(6) 0.0046(6) 0.0032(14)
N6 0.0209(13) 0.0225(19) 0.0260(5) -0.0037(8) 0.0049(7) 0.0046(15)
N7 0.0186(12) 0.0237(18) 0.0143(4) -0.0004(6) 0.0005(5) 0.0029(14)
N8 0.0181(12) 0.0239(18) 0.0161(4) -0.0027(6) -0.0024(5) 0.0042(14)
C1 0.0183(15) 0.019(2) 0.0157(4) 0.0001(7) 0.0013(6) 0.0012(17)
C2 0.0168(14) 0.020(2) 0.0168(4) -0.0028(7) -0.0010(6) 0.0008(16)
C3 0.0211(14) 0.0159(19) 0.0140(4) -0.0029(7) -0.0028(6) 0.0019(15)
C4 0.0178(13) 0.0141(19) 0.0137(4) -0.0014(7) -0.0018(6) -0.0013(15)
C5 0.0195(14) 0.019(2) 0.0164(4) -0.0027(7) -0.0030(6) 0.0031(16)
C6 0.0210(14) 0.025(2) 0.0140(4) 0.0003(7) -0.0005(6) 0.0061(16)
C7 0.0169(14) 0.018(2) 0.0181(4) -0.0021(7) -0.0014(6) 0.0033(16)
C8 0.0183(13) 0.020(2) 0.0162(4) -0.0028(7) 0.0002(6) 0.0052(16)
C9 0.0218(13) 0.0199(19) 0.0146(4) -0.0007(6) -0.0009(6) 0.0078(15)
C10 0.0186(13) 0.0217(19) 0.0150(4) -0.0001(7) -0.0002(6) 0.0063(15)
C11 0.0181(13) 0.019(2) 0.0167(4) -0.0020(7) 0.0019(6) 0.0055(16)
C12 0.0168(13) 0.018(2) 0.0190(4) -0.0017(7) -0.0005(6) 0.0055(16)
C13 0.0165(13) 0.016(2) 0.0150(4) 0.0002(7) -0.0031(6) 0.0011(15)
C14 0.0152(13) 0.016(2) 0.0143(4) 0.0010(7) -0.0021(6) -0.0005(15)
C15 0.0140(13) 0.011(2) 0.0169(4) 0.0011(7) -0.0016(6) -0.0024(15)
C16 0.0159(13) 0.015(2) 0.0160(4) -0.0014(7) -0.0024(6) 0.0008(16)
C17 0.0173(14) 0.016(2) 0.0150(4) -0.0001(7) -0.0021(6) 0.0018(16)
C18 0.0158(13) 0.016(2) 0.0155(4) -0.0007(7) -0.0016(6) 0.0013(15)
C19 0.0149(13) 0.0175(19) 0.0148(4) -0.0012(6) -0.0024(6) 0.0037(15)
C20 0.0158(13) 0.0171(19) 0.0142(4) -0.0005(6) -0.0008(6) 0.0046(15)
C21 0.0173(13) 0.023(2) 0.0128(4) -0.0008(6) -0.0018(5) 0.0059(15)
C22 0.0150(13) 0.0162(19) 0.0141(4) 0.0005(6) -0.0012(6) 0.0021(15)
C23 0.0146(13) 0.0134(19) 0.0143(4) -0.0002(6) -0.0013(6) 0.0004(15)
C24 0.0170(13) 0.0233(19) 0.0125(3) -0.0007(6) -0.0017(5) 0.0073(15)
C25 0.0273(16) 0.023(2) 0.0182(5) 0.0022(8) 0.0053(7) 0.0021(18)
C26 0.0220(16) 0.026(2) 0.0225(5) -0.0019(9) 0.0038(8) 0.0037(18)
C27 0.0103(13) 0.012(2) 0.0171(4) -0.0003(7) 0.0015(6) -0.0037(15)
C28 0.0181(14) 0.033(2) 0.0212(5) -0.0064(8) -0.0038(7) 0.0089(17)
C29 0.0182(14) 0.020(2) 0.0173(4) -0.0033(7) -0.0040(6) 0.0026(16)
C30 0.0208(14) 0.022(2) 0.0143(4) -0.0017(7) 0.0003(6) 0.0085(16)
C31 0.0228(16) 0.022(2) 0.0222(5) 0.0009(8) 0.0085(7) 0.0036(18)
C32 0.0160(14) 0.014(2) 0.0216(5) -0.0021(8) 0.0021(7) 0.0011(17)
C33 0.0140(15) 0.022(2) 0.0274(6) -0.0056(9) -0.0030(8) -0.0002(17)
C34 0.0218(15) 0.023(2) 0.0212(5) -0.0061(8) -0.0066(7) 0.0048(17)
C35 0.0186(14) 0.017(2) 0.0151(4) -0.0010(7) -0.0020(6) 0.0039(16)
C36 0.0313(16) 0.024(2) 0.0151(4) -0.0005(7) -0.0013(7) 0.0083(17)
C37 0.0143(13) 0.020(2) 0.0138(4) -0.0007(7) 0.0004(6) 0.0043(15)
C38 0.0163(13) 0.019(2) 0.0149(4) -0.0018(7) -0.0003(6) 0.0041(15)
C39 0.0187(14) 0.025(2) 0.0187(5) -0.0022(8) -0.0021(7) 0.0061(17)
C40 0.0192(14) 0.026(2) 0.0149(4) -0.0013(7) -0.0012(6) 0.0066(16)
C41 0.0166(14) 0.022(2) 0.0143(4) -0.0014(7) -0.0012(6) 0.0050(16)
C42 0.0171(13) 0.022(2) 0.0146(4) -0.0002(7) 0.0009(6) 0.0039(16)
C43 0.0153(13) 0.024(2) 0.0155(4) -0.0008(7) 0.0009(6) 0.0039(16)
C44 0.0213(14) 0.027(2) 0.0143(4) -0.0029(7) -0.0018(6) 0.0113(16)
C45 0.0212(15) 0.023(2) 0.0160(4) -0.0036(8) -0.0047(7) 0.0024(18)
C46 0.0174(14) 0.018(2) 0.0135(4) -0.0019(7) -0.0001(6) 0.0040(16)
C47 0.0188(14) 0.021(2) 0.0152(4) 0.0020(7) 0.0037(6) 0.0034(16)
C48 0.0196(14) 0.030(2) 0.0187(5) -0.0015(8) 0.0013(7) 0.0085(17)
C49 0.0182(14) 0.024(2) 0.0160(4) -0.0007(7) 0.0010(6) 0.0080(16)
C50 0.0155(14) 0.022(2) 0.0198(5) -0.0025(8) -0.0006(6) 0.0038(16)
C51 0.0160(14) 0.021(2) 0.0141(4) -0.0016(7) 0.0001(6) 0.0057(16)
C52 0.0186(13) 0.027(2) 0.0130(4) -0.0018(7) -0.0006(6) 0.0096(16)
C53 0.0259(15) 0.022(2) 0.0168(4) 0.0012(7) 0.0044(7) 0.0014(17)
C54 0.0218(16) 0.023(2) 0.0205(5) -0.0020(8) 0.0025(7) 0.0023(18)
C55 0.0102(13) 0.013(2) 0.0160(4) -0.0001(7) 0.0013(6) -0.0036(15)
C56 0.0174(14) 0.033(2) 0.0191(5) -0.0058(8) -0.0030(7) 0.0088(17)
C57 0.0179(14) 0.020(2) 0.0165(4) -0.0033(7) -0.0036(6) 0.0027(16)
C58 0.0182(14) 0.019(2) 0.0141(4) -0.0006(7) 0.0007(6) 0.0059(16)
C59 0.0229(16) 0.020(2) 0.0215(5) 0.0004(8) 0.0078(7) 0.0031(18)
C60 0.0158(14) 0.017(2) 0.0210(5) -0.0021(8) 0.0027(7) 0.0024(17)
C61 0.0158(15) 0.021(2) 0.0258(6) -0.0058(9) -0.0022(8) 0.0017(17)
C62 0.0187(15) 0.021(2) 0.0211(5) -0.0059(8) -0.0058(7) 0.0035(17)
C63 0.0176(14) 0.017(2) 0.0154(4) -0.0015(7) -0.0020(6) 0.0035(15)
C64 0.0303(15) 0.023(2) 0.0146(4) -0.0003(7) -0.0014(7) 0.0078(17)
C65 0.0156(13) 0.020(2) 0.0130(4) -0.0008(6) -0.0002(6) 0.0055(15)
C66 0.0156(13) 0.020(2) 0.0140(4) -0.0009(7) 0.0006(6) 0.0046(15)
C67 0.0218(15) 0.030(2) 0.0185(5) -0.0034(8) -0.0026(7) 0.0099(17)
C68 0.0198(14) 0.029(2) 0.0160(4) -0.0023(7) -0.0023(6) 0.0092(17)
C69 0.0171(14) 0.021(2) 0.0141(4) -0.0018(7) -0.0009(6) 0.0054(16)
C70 0.0164(13) 0.019(2) 0.0144(4) 0.0005(7) 0.0017(6) 0.0022(16)
C71 0.0170(14) 0.026(2) 0.0155(4) -0.0023(7) 0.0001(6) 0.0058(16)
C72 0.0199(14) 0.028(2) 0.0136(4) -0.0018(7) -0.0003(6) 0.0103(16)
C73 0.0227(15) 0.024(2) 0.0153(4) -0.0039(7) -0.0047(7) 0.0046(17)
C74 0.0224(14) 0.017(2) 0.0142(4) -0.0029(7) -0.0018(6) 0.0065(16)
C75 0.0203(14) 0.025(2) 0.0159(4) 0.0005(7) 0.0047(6) 0.0060(17)
C76 0.0218(15) 0.030(2) 0.0196(5) -0.0025(8) 0.0010(7) 0.0101(17)
C77 0.0193(14) 0.027(2) 0.0165(4) -0.0006(7) 0.0013(6) 0.0098(17)
C78 0.0181(14) 0.025(2) 0.0213(5) -0.0039(8) -0.0009(7) 0.0075(16)
C79 0.0186(14) 0.022(2) 0.0142(4) -0.0024(7) -0.0005(6) 0.0076(16)
C80 0.0198(14) 0.024(2) 0.0130(4) -0.0017(7) -0.0001(6) 0.0085(16)

loop_
_atom_type_symbol
_atom_type_description
_atom_type_scat_dispersion_real
_atom_type_scat_dispersion_imag
_atom_type_scat_source
C C 0.0000 0.0000
;
International Tables for Crystallography
(Vol. C, Tables 4.2.6.8 and 6.1.1.4)
;
H H 0.0000 0.0000
;
International Tables for Crystallography
(Vol. C, Table 6.1.1.4)
;
N N 0.0000 0.0000
;
International Tables for Crystallography
(Vol. C, Tables 4.2.6.8 and 6.1.1.4)
;
O O 0.0000 0.0000
;
International Tables for Crystallography
(Vol. C, Tables 4.2.6.8 and 6.1.1.4)
;
Cl Cl 0.0000 0.0000
;
International Tables for Crystallography
(Vol. C, Tables 4.2.6.8 and 6.1.1.4)
;
S S 0.0000 0.0000
;
International Tables for Crystallography
(Vol. C, Tables 4.2.6.8 and 6.1.1.4)
;

loop_
_geom_angle_atom_site_label_1
_geom_angle_atom_site_label_2
_geom_angle_atom_site_label_3
_geom_angle
C1 S1 C3 94.98(11)
C2 S2 C3 95.56(11)
C5 S3 C4 95.19(11)
C6 S4 C4 94.17(11)
C9 S5 C7 95.41(8)
C8 S6 C9 95.15(7)
C11 S7 C10 95.92(7)
C10 S8 C12 95.98(7)
C31 N1 C30 116.66(15)
C31 N2 C32 114.7(2)
C45 N3 C46 116.39(16)
C45 N4 C44 114.5(2)
C59 N5 C58 116.40(15)
C59 N6 C60 114.7(2)
C73 N7 C74 116.33(16)
C73 N8 C72 114.3(2)
C2 C1 S1 118.47(19)
C2 C1 H1 120.8
S1 C1 H1 120.8
C1 C2 S2 116.2(2)
C1 C2 H2 121.9
S2 C2 H2 121.9
C4 C3 S1 122.8(2)
C4 C3 S2 122.32(12)
S1 C3 S2 114.79(15)
C3 C4 S4 121.8(2)
C3 C4 S3 122.49(12)
S4 C4 S3 115.50(15)
C6 C5 S3 116.0(2)
C6 C5 H5 122.0
S3 C5 H5 122.0
C5 C6 S4 119.17(18)
C5 C6 H6 120.4
S4 C6 H6 120.4
C8 C7 S5 116.62(15)
C8 C7 H7 121.7
S5 C7 H7 121.7
C7 C8 S6 117.72(13)
C7 C8 H8 121.1
S6 C8 H8 121.1
C10 C9 S5 122.28(11)
C10 C9 S6 122.31(12)
S5 C9 S6 115.06(10)
C9 C10 S8 121.64(11)
C9 C10 S7 123.82(14)
S8 C10 S7 114.44(9)
C12 C11 S7 117.30(12)
C12 C11 H11 121.4
S7 C11 H11 121.4
C11 C12 S8 116.34(13)
C11 C12 H12 121.8
S8 C12 H12 121.8
O1 C13 C14 123.15(15)
O1 C13 C18 121.4(2)
C14 C13 C18 115.3(2)
C15 C14 C13 122.69(15)
C15 C14 Cl2 121.7(2)
C13 C14 Cl2 115.47(15)
C14 C15 C16 121.8(2)
C14 C15 Cl3 122.26(14)
C16 C15 Cl3 115.94(18)
O2 C16 C17 122.64(15)
O2 C16 C15 121.7(3)
C17 C16 C15 115.6(2)
C18 C17 C16 122.67(15)
C18 C17 Cl4 121.4(2)
C16 C17 Cl4 115.90(15)
C17 C18 C13 121.8(2)
C17 C18 Cl1 122.33(14)
C13 C18 Cl1 115.86(18)
O3 C19 C24 121.76(12)
O3 C19 C20 122.01(14)
C24 C19 C20 116.16(13)
C21 C20 C19 121.47(15)
C21 C20 Cl6 122.14(10)
C19 C20 Cl6 116.39(12)
C20 C21 C22 122.19(12)
C20 C21 Cl7 121.27(13)
C22 C21 Cl7 116.54(12)
O4 C22 C23 122.20(15)
O4 C22 C21 121.49(12)
C23 C22 C21 116.29(13)
C24 C23 C22 121.64(15)
C24 C23 Cl8 121.84(10)
C22 C23 Cl8 116.51(12)
C23 C24 C19 122.08(12)
C23 C24 Cl5 121.43(13)
C19 C24 Cl5 116.36(11)
C36 C25 C26 121.0(2)
C36 C25 H25 119.5
C26 C25 H25 119.5
C25 C26 C27 119.9(3)
C25 C26 H26 120.1
C27 C26 H26 120.1
C37 C27 C26 118.95(15)
C37 C27 C28 119.0(2)
C26 C27 C28 122.0(3)
C29 C28 C27 121.0(3)
C29 C28 H28 119.5
C27 C28 H28 119.5
C28 C29 C30 120.61(15)
C28 C29 H29 119.7
C30 C29 H29 119.7
N1 C30 C29 121.07(14)
N1 C30 C38 119.1(2)
C29 C30 C38 119.8(2)
N1 C31 N2 129.1(2)
N1 C31 H31 115.5
N2 C31 H31 115.5
N2 C32 C38 121.47(16)
N2 C32 C33 119.8(3)
C38 C32 C33 118.7(2)
C34 C33 C32 120.2(3)
C34 C33 H33 119.9
C32 C33 H33 119.9
C33 C34 C35 121.72(15)
C33 C34 H34 119.1
C35 C34 H34 119.1
C36 C35 C34 123.11(15)
C36 C35 C37 117.3(2)
C34 C35 C37 119.58(19)
C25 C36 C35 121.07(15)
C25 C36 H36 119.5
C35 C36 H36 119.5
C27 C37 C35 121.75(19)
C27 C37 C38 120.16(14)
C35 C37 C38 118.1(2)
C32 C38 C30 119.0(2)
C32 C38 C37 121.67(14)
C30 C38 C37 119.4(2)
C50 C39 C40 120.73(17)
C50 C39 H39 119.6
C40 C39 H39 119.6
C39 C40 C41 120.84(18)
C39 C40 H40 119.6
C41 C40 H40 119.6
C40 C41 C51 118.0(2)
C40 C41 C42 123.25(18)
C51 C41 C42 118.74(16)
C43 C42 C41 121.80(18)
C43 C42 H42 119.1
C41 C42 H42 119.1
C42 C43 C44 119.9(3)
C42 C43 H43 120.1
C44 C43 H43 120.1
N4 C44 C52 121.25(17)
N4 C44 C43 119.5(2)
C52 C44 C43 119.26(16)
N3 C45 N4 129.47(16)
N3 C45 H45 115.3
N4 C45 H45 115.3
N3 C46 C52 119.5(2)
N3 C46 C47 120.68(17)
C52 C46 C47 119.80(16)
C48 C47 C46 119.57(18)
C48 C47 H47 120.2
C46 C47 H47 120.2
C47 C48 C49 121.9(3)
C47 C48 H48 119.0
C49 C48 H48 119.0
C51 C49 C50 119.18(18)
C51 C49 C48 119.04(17)
C50 C49 C48 121.8(3)
C39 C50 C49 120.0(3)
C39 C50 H50 120.0
C49 C50 H50 120.0
C49 C51 C52 119.90(17)
C49 C51 C41 121.20(16)
C52 C51 C41 118.9(3)
C44 C52 C51 121.43(18)
C44 C52 C46 118.80(16)
C51 C52 C46 119.8(2)
C64 C53 C54 121.0(2)
C64 C53 H53 119.5
C54 C53 H53 119.5
C53 C54 C55 119.7(3)
C53 C54 H54 120.1
C55 C54 H54 120.1
C65 C55 C54 119.07(15)
C65 C55 C56 119.2(2)
C54 C55 C56 121.8(2)
C57 C56 C55 120.9(3)
C57 C56 H56 119.6
C55 C56 H56 119.6
C56 C57 C58 120.65(15)
C56 C57 H57 119.7
C58 C57 H57 119.7
N5 C58 C57 120.91(14)
N5 C58 C66 119.2(2)
C57 C58 C66 119.9(2)
N5 C59 N6 129.3(2)
N5 C59 H59 115.3
N6 C59 H59 115.3
N6 C60 C66 121.47(16)
N6 C60 C61 119.8(3)
C66 C60 C61 118.7(2)
C62 C61 C60 120.1(3)
C62 C61 H61 119.9
C60 C61 H61 119.9
C61 C62 C63 121.75(15)
C61 C62 H62 119.1
C63 C62 H62 119.1
C62 C63 C64 123.21(15)
C62 C63 C65 119.73(19)
C64 C63 C65 117.1(2)
C53 C64 C63 121.25(15)
C53 C64 H64 119.4
C63 C64 H64 119.4
C55 C65 C63 121.90(19)
C55 C65 C66 120.19(14)
C63 C65 C66 117.9(2)
C60 C66 C58 119.0(2)
C60 C66 C65 121.80(14)
C58 C66 C65 119.2(2)
C78 C67 C68 120.84(18)
C78 C67 H67 119.6
C68 C67 H67 119.6
C67 C68 C69 120.70(18)
C67 C68 H68 119.7
C69 C68 H68 119.7
C68 C69 C79 118.1(2)
C68 C69 C70 123.18(18)
C79 C69 C70 118.70(16)
C71 C70 C69 121.94(18)
C71 C70 H70 119.0
C69 C70 H70 119.0
C70 C71 C72 119.7(3)
C70 C71 H71 120.2
C72 C71 H71 120.2
N8 C72 C80 121.37(17)
N8 C72 C71 119.3(2)
C80 C72 C71 119.36(16)
N7 C73 N8 129.57(17)
N7 C73 H73 115.2
N8 C73 H73 115.2
N7 C74 C80 119.7(2)
N7 C74 C75 120.58(17)
C80 C74 C75 119.75(16)
C76 C75 C74 119.67(18)
C76 C75 H75 120.2
C74 C75 H75 120.2
C75 C76 C77 121.7(3)
C75 C76 H76 119.1
C77 C76 H76 119.1
C79 C77 C78 119.13(18)
C79 C77 C76 119.05(18)
C78 C77 C76 121.8(3)
C67 C78 C77 120.0(3)
C67 C78 H78 120.0
C77 C78 H78 120.0
C77 C79 C69 121.17(16)
C77 C79 C80 119.96(17)
C69 C79 C80 118.9(3)
C72 C80 C74 118.73(16)
C72 C80 C79 121.42(17)
C74 C80 C79 119.8(3)

loop_
_geom_bond_atom_site_label_1
_geom_bond_atom_site_label_2
_geom_bond_distance
Cl1 C18 1.714(3)
Cl2 C14 1.7207(13)
Cl3 C15 1.711(3)
Cl4 C17 1.7199(14)
Cl5 C24 1.7227(12)
Cl6 C20 1.7244(18)
Cl7 C21 1.7205(13)
Cl8 C23 1.7285(19)
S1 C1 1.741(3)
S1 C3 1.7484(13)
S2 C2 1.746(2)
S2 C3 1.762(3)
S3 C5 1.748(2)
S3 C4 1.761(3)
S4 C6 1.739(3)
S4 C4 1.7540(12)
S5 C9 1.7284(17)
S5 C7 1.7493(16)
S6 C8 1.731(2)
S6 C9 1.7470(12)
S7 C11 1.7336(18)
S7 C10 1.7397(13)
S8 C10 1.7285(17)
S8 C12 1.7513(15)
O1 C13 1.249(3)
O2 C16 1.252(3)
O3 C19 1.2322(19)
O4 C22 1.237(2)
N1 C31 1.334(4)
N1 C30 1.363(3)
N2 C31 1.349(2)
N2 C32 1.362(3)
N3 C45 1.324(4)
N3 C46 1.354(2)
N4 C45 1.349(3)
N4 C44 1.362(2)
N5 C59 1.333(4)
N5 C58 1.363(3)
N6 C59 1.350(2)
N6 C60 1.359(3)
N7 C73 1.326(4)
N7 C74 1.355(2)
N8 C73 1.351(3)
N8 C72 1.363(2)
C1 C2 1.356(3)
C1 H1 0.9300
C2 H2 0.9300
C3 C4 1.384(5)
C5 C6 1.360(3)
C5 H5 0.9300
C6 H6 0.9300
C7 C8 1.343(2)
C7 H7 0.9300
C8 H8 0.9300
C9 C10 1.391(3)
C11 C12 1.344(2)
C11 H11 0.9300
C12 H12 0.9300
C13 C14 1.476(4)
C13 C18 1.4904(19)
C14 C15 1.383(4)
C15 C16 1.484(2)
C16 C17 1.472(4)
C17 C18 1.381(4)
C19 C24 1.475(2)
C19 C20 1.4776(17)
C20 C21 1.362(2)
C21 C22 1.474(2)
C22 C23 1.4698(17)
C23 C24 1.363(2)
C25 C36 1.379(4)
C25 C26 1.403(2)
C25 H25 0.9300
C26 C27 1.407(3)
C26 H26 0.9300
C27 C37 1.403(4)
C27 C28 1.4464(19)
C28 C29 1.370(4)
C28 H28 0.9300
C29 C30 1.417(4)
C29 H29 0.9300
C30 C38 1.4266(18)
C31 H31 0.9300
C32 C38 1.397(4)
C32 C33 1.444(2)
C33 C34 1.364(4)
C33 H33 0.9300
C34 C35 1.421(4)
C34 H34 0.9300
C35 C36 1.417(3)
C35 C37 1.4261(19)
C36 H36 0.9300
C37 C38 1.432(3)
C39 C50 1.395(3)
C39 C40 1.398(4)
C39 H39 0.9300
C40 C41 1.406(2)
C40 H40 0.9300
C41 C51 1.424(3)
C41 C42 1.436(4)
C42 C43 1.365(2)
C42 H42 0.9300
C43 C44 1.441(3)
C43 H43 0.9300
C44 C52 1.394(4)
C45 H45 0.9300
C46 C52 1.427(3)
C46 C47 1.431(4)
C47 C48 1.366(3)
C47 H47 0.9300
C48 C49 1.439(3)
C48 H48 0.9300
C49 C51 1.406(4)
C49 C50 1.409(2)
C50 H50 0.9300
C51 C52 1.423(2)
C53 C64 1.383(4)
C53 C54 1.403(2)
C53 H53 0.9300
C54 C55 1.411(3)
C54 H54 0.9300
C55 C65 1.402(4)
C55 C56 1.4442(19)
C56 C57 1.373(3)
C56 H56 0.9300
C57 C58 1.415(4)
C57 H57 0.9300
C58 C66 1.4270(18)
C59 H59 0.9300
C60 C66 1.398(4)
C60 C61 1.444(2)
C61 C62 1.367(4)
C61 H61 0.9300
C62 C63 1.417(4)
C62 H62 0.9300
C63 C64 1.419(3)
C63 C65 1.4282(19)
C64 H64 0.9300
C65 C66 1.433(3)
C67 C78 1.392(3)
C67 C68 1.395(4)
C67 H67 0.9300
C68 C69 1.403(2)
C68 H68 0.9300
C69 C79 1.424(3)
C69 C70 1.440(4)
C70 C71 1.366(2)
C70 H70 0.9300
C71 C72 1.442(3)
C71 H71 0.9300
C72 C80 1.397(4)
C73 H73 0.9300
C74 C80 1.423(3)
C74 C75 1.429(4)
C75 C76 1.369(3)
C75 H75 0.9300
C76 C77 1.440(3)
C76 H76 0.9300
C77 C79 1.402(4)
C77 C78 1.409(3)
C78 H78 0.9300
C79 C80 1.425(2)

loop_
_geom_torsion_atom_site_label_1
_geom_torsion_atom_site_label_2
_geom_torsion_atom_site_label_3
_geom_torsion_atom_site_label_4
_geom_torsion
C3 S1 C1 C2 -0.47(14)
S1 C1 C2 S2 0.38(18)
C3 S2 C2 C1 -0.08(14)
C1 S1 C3 C4 177.57(15)
C1 S1 C3 S2 0.39(10)
C2 S2 C3 C4 -177.43(15)
C2 S2 C3 S1 -0.24(10)
S1 C3 C4 S4 -173.06(8)
S2 C3 C4 S4 3.9(2)
S1 C3 C4 S3 1.5(2)
S2 C3 C4 S3 178.44(8)
C6 S4 C4 C3 174.89(15)
C6 S4 C4 S3 0.00(11)
C5 S3 C4 C3 -174.59(15)
C5 S3 C4 S4 0.27(11)
C4 S3 C5 C6 -0.53(14)
S3 C5 C6 S4 0.64(19)
C4 S4 C6 C5 -0.39(15)
C9 S5 C7 C8 0.5(3)
S5 C7 C8 S6 -1.8(3)
C9 S6 C8 C7 2.1(3)
C7 S5 C9 C10 174.3(3)
C7 S5 C9 S6 0.93(18)
C8 S6 C9 C10 -175.1(3)
C8 S6 C9 S5 -1.66(18)
S5 C9 C10 S8 -178.72(13)
S6 C9 C10 S8 -5.8(4)
S5 C9 C10 S7 -2.6(4)
S6 C9 C10 S7 170.39(13)
C12 S8 C10 C9 174.8(3)
C12 S8 C10 S7 -1.73(18)
C11 S7 C10 C9 -174.8(3)
C11 S7 C10 S8 1.63(18)
C10 S7 C11 C12 -0.8(3)
S7 C11 C12 S8 -0.2(3)
C10 S8 C12 C11 1.2(3)
O1 C13 C14 C15 174.80(15)
C18 C13 C14 C15 -1.3(2)
O1 C13 C14 Cl2 -1.6(2)
C18 C13 C14 Cl2 -177.70(10)
C13 C14 C15 C16 2.6(2)
Cl2 C14 C15 C16 178.74(12)
C13 C14 C15 Cl3 -175.12(12)
Cl2 C14 C15 Cl3 1.1(2)
C14 C15 C16 O2 176.90(16)
Cl3 C15 C16 O2 -5.3(2)
C14 C15 C16 C17 -3.5(2)
Cl3 C15 C16 C17 174.28(12)
O2 C16 C17 C18 -176.83(15)
C15 C16 C17 C18 3.6(2)
O2 C16 C17 Cl4 3.0(2)
C15 C16 C17 Cl4 -176.56(10)
C16 C17 C18 C13 -2.6(2)
Cl4 C17 C18 C13 177.53(11)
C16 C17 C18 Cl1 177.78(12)
Cl4 C17 C18 Cl1 -2.1(2)
O1 C13 C18 C17 -174.86(15)
C14 C13 C18 C17 1.3(2)
O1 C13 C18 Cl1 4.75(19)
C14 C13 C18 Cl1 -179.08(11)
O3 C19 C20 C21 -174.9(3)
C24 C19 C20 C21 1.9(4)
O3 C19 C20 Cl6 4.0(3)
C24 C19 C20 Cl6 -179.2(2)
C19 C20 C21 C22 -3.3(4)
Cl6 C20 C21 C22 177.9(2)
C19 C20 C21 Cl7 177.5(2)
Cl6 C20 C21 Cl7 -1.3(3)
C20 C21 C22 O4 -177.3(3)
Cl7 C21 C22 O4 2.0(4)
C20 C21 C22 C23 4.3(4)
Cl7 C21 C22 C23 -176.5(2)
O4 C22 C23 C24 177.3(3)
C21 C22 C23 C24 -4.3(4)
O4 C22 C23 Cl8 -3.7(3)
C21 C22 C23 Cl8 174.7(2)
C22 C23 C24 C19 3.3(4)
Cl8 C23 C24 C19 -175.6(2)
C22 C23 C24 Cl5 179.0(2)
Cl8 C23 C24 Cl5 0.1(3)
O3 C19 C24 C23 174.9(3)
C20 C19 C24 C23 -1.9(4)
O3 C19 C24 Cl5 -1.0(4)
C20 C19 C24 Cl5 -177.90(19)
C36 C25 C26 C27 -1.1(3)
C25 C26 C27 C37 0.1(3)
C25 C26 C27 C28 -179.1(2)
C37 C27 C28 C29 -1.7(3)
C26 C27 C28 C29 177.5(2)
C27 C28 C29 C30 1.8(3)
C31 N1 C30 C29 178.7(2)
C31 N1 C30 C38 0.6(3)
C28 C29 C30 N1 -179.60(18)
C28 C29 C30 C38 -1.5(3)
C30 N1 C31 N2 -0.1(3)
C32 N2 C31 N1 0.3(3)
C31 N2 C32 C38 -1.1(3)
C31 N2 C32 C33 179.5(2)
N2 C32 C33 C34 178.4(2)
C38 C32 C33 C34 -1.0(3)
C32 C33 C34 C35 0.0(3)
C33 C34 C35 C36 -179.1(2)
C33 C34 C35 C37 1.7(3)
C26 C25 C36 C35 1.7(3)
C34 C35 C36 C25 179.5(2)
C37 C35 C36 C25 -1.3(3)
C26 C27 C37 C35 0.3(3)
C28 C27 C37 C35 179.48(19)
C26 C27 C37 C38 -177.73(18)
C28 C27 C37 C38 1.5(3)
C36 C35 C37 C27 0.3(3)
C34 C35 C37 C27 179.6(2)
C36 C35 C37 C38 178.35(18)
C34 C35 C37 C38 -2.4(3)
N2 C32 C38 C30 1.7(3)
C33 C32 C38 C30 -178.97(19)
N2 C32 C38 C37 -179.14(18)
C33 C32 C38 C37 0.2(3)
N1 C30 C38 C32 -1.4(3)
C29 C30 C38 C32 -179.50(19)
N1 C30 C38 C37 179.39(18)
C29 C30 C38 C37 1.3(3)
C27 C37 C38 C32 179.52(19)
C35 C37 C38 C32 1.4(3)
C27 C37 C38 C30 -1.3(3)
C35 C37 C38 C30 -179.37(18)
C50 C39 C40 C41 0.6(3)
C39 C40 C41 C51 -2.1(3)
C39 C40 C41 C42 179.14(19)
C40 C41 C42 C43 177.8(2)
C51 C41 C42 C43 -0.9(3)
C41 C42 C43 C44 0.5(3)
C45 N4 C44 C52 1.0(3)
C45 N4 C44 C43 179.66(18)
C42 C43 C44 N4 -179.38(19)
C42 C43 C44 C52 -0.7(3)
C46 N3 C45 N4 1.8(3)
C44 N4 C45 N3 -1.6(3)
C45 N3 C46 C52 -1.4(3)
C45 N3 C46 C47 179.81(19)
N3 C46 C47 C48 180.0(2)
C52 C46 C47 C48 1.2(3)
C46 C47 C48 C49 -1.0(3)
C47 C48 C49 C51 0.5(3)
C47 C48 C49 C50 -179.4(2)
C40 C39 C50 C49 1.9(3)
C51 C49 C50 C39 -2.7(3)
C48 C49 C50 C39 177.27(19)
C50 C49 C51 C52 179.72(18)
C48 C49 C51 C52 -0.2(3)
C50 C49 C51 C41 1.1(3)
C48 C49 C51 C41 -178.84(18)
C40 C41 C51 C49 1.3(3)
C42 C41 C51 C49 -179.93(19)
C40 C41 C51 C52 -177.36(19)
C42 C41 C51 C52 1.5(3)
N4 C44 C52 C51 179.92(19)
C43 C44 C52 C51 1.2(3)
N4 C44 C52 C46 -0.8(3)
C43 C44 C52 C46 -179.48(17)
C49 C51 C52 C44 179.73(19)
C41 C51 C52 C44 -1.6(3)
C49 C51 C52 C46 0.4(3)
C41 C51 C52 C46 179.08(17)
N3 C46 C52 C44 1.0(3)
C47 C46 C52 C44 179.80(19)
N3 C46 C52 C51 -179.71(18)
C47 C46 C52 C51 -0.9(3)
C64 C53 C54 C55 -0.9(3)
C53 C54 C55 C65 0.4(3)
C53 C54 C55 C56 -179.0(2)
C65 C55 C56 C57 -1.9(3)
C54 C55 C56 C57 177.6(2)
C55 C56 C57 C58 1.6(3)
C59 N5 C58 C57 178.5(2)
C59 N5 C58 C66 0.3(3)
C56 C57 C58 N5 -179.50(18)
C56 C57 C58 C66 -1.3(3)
C58 N5 C59 N6 0.3(3)
C60 N6 C59 N5 0.1(3)
C59 N6 C60 C66 -1.2(3)
C59 N6 C60 C61 179.9(2)
N6 C60 C61 C62 178.2(2)
C66 C60 C61 C62 -0.8(3)
C60 C61 C62 C63 -0.2(3)
C61 C62 C63 C64 -178.90(19)
C61 C62 C63 C65 2.1(3)
C54 C53 C64 C63 1.4(3)
C62 C63 C64 C53 179.7(2)
C65 C63 C64 C53 -1.3(3)
C54 C55 C65 C63 -0.3(3)
C56 C55 C65 C63 179.13(19)
C54 C55 C65 C66 -177.65(18)
C56 C55 C65 C66 1.8(3)
C62 C63 C65 C55 179.84(19)
C64 C63 C65 C55 0.7(3)
C62 C63 C65 C66 -2.8(3)
C64 C63 C65 C66 178.12(18)
N6 C60 C66 C58 1.8(3)
C61 C60 C66 C58 -179.26(19)
N6 C60 C66 C65 -179.00(18)
C61 C60 C66 C65 0.0(3)
N5 C58 C66 C60 -1.3(3)
C57 C58 C66 C60 -179.47(19)
N5 C58 C66 C65 179.46(17)
C57 C58 C66 C65 1.3(3)
C55 C65 C66 C60 179.22(19)
C63 C65 C66 C60 1.8(3)
C55 C65 C66 C58 -1.5(3)
C63 C65 C66 C58 -178.96(18)
C78 C67 C68 C69 0.5(3)
C67 C68 C69 C79 -1.8(3)
C67 C68 C69 C70 179.23(19)
C68 C69 C70 C71 178.5(2)
C79 C69 C70 C71 -0.5(3)
C69 C70 C71 C72 0.3(3)
C73 N8 C72 C80 0.9(3)
C73 N8 C72 C71 179.72(17)
C70 C71 C72 N8 -179.54(19)
C70 C71 C72 C80 -0.7(3)
C74 N7 C73 N8 1.6(3)
C72 N8 C73 N7 -1.4(3)
C73 N7 C74 C80 -1.3(3)
C73 N7 C74 C75 179.94(19)
N7 C74 C75 C76 -179.8(2)
C80 C74 C75 C76 1.5(3)
C74 C75 C76 C77 -1.3(3)
C75 C76 C77 C79 0.6(3)
C75 C76 C77 C78 -179.7(2)
C68 C67 C78 C77 1.6(3)
C79 C77 C78 C67 -2.4(3)
C76 C77 C78 C67 177.86(19)
C78 C77 C79 C69 1.1(3)
C76 C77 C79 C69 -179.17(18)
C78 C77 C79 C80 -179.93(19)
C76 C77 C79 C80 -0.2(3)
C68 C69 C79 C77 1.0(3)
C70 C69 C79 C77 180.00(19)
C68 C69 C79 C80 -178.00(19)
C70 C69 C79 C80 1.0(3)
N8 C72 C80 C74 -0.8(3)
C71 C72 C80 C74 -179.63(17)
N8 C72 C80 C79 -179.91(19)
C71 C72 C80 C79 1.2(3)
N7 C74 C80 C72 1.0(3)
C75 C74 C80 C72 179.74(19)
N7 C74 C80 C79 -179.84(18)
C75 C74 C80 C79 -1.1(3)
C77 C79 C80 C72 179.58(19)
C69 C79 C80 C72 -1.4(3)
C77 C79 C80 C74 0.4(3)
C69 C79 C80 C74 179.47(17)
